data_7123486
loop_
_publ_author_name
'Gharpure, Santosh J.'
'Vishwakarma, Dharmendra S.'
'Patel, Raj Kumar'

_publ_section_title
;
 TMSOTf Mediated &#x2018;5/6-endo-dig&#x2019; Reductive Hydroamination for
 the Stereoselective Synthesis of Pyrrolidine and Piperidine derivatives
;
_journal_name_full 'Chemical Communications'
_journal_paper_doi 10.1039/C9CC03127H
_journal_year 2019
_chemical_absolute_configuration unk
_chemical_formula_moiety 'C16 H20 N O2 S2'
_chemical_formula_sum 'C16 H20 N O2 S2'
_chemical_formula_weight 322.45
_space_group_crystal_system orthorhombic
_space_group_IT_number 19
_space_group_name_Hall 'P 2ac 2ab'
_space_group_name_H-M_alt 'P 21 21 21'
_symmetry_space_group_name_Hall 'P 2ac 2ab'
_symmetry_space_group_name_H-M 'P 21 21 21'
_atom_sites_solution_hydrogens geom
_atom_sites_solution_primary dual
_audit_creation_date 2018-10-25
_audit_creation_method
;
Olex2 1.2-ac3
(compiled 2017.08.10 svn.r3458 for OlexSys, GUI svn.r5381)
;
_audit_update_record
;
2019-04-02 deposited with the CCDC.    2019-05-17 downloaded from the CCDC.
;
_cell_angle_alpha 90
_cell_angle_beta 90
_cell_angle_gamma 90
_cell_formula_units_Z 4
_cell_length_a 10.6010(5)
_cell_length_b 11.7414(5)
_cell_length_c 12.8810(6)
_cell_measurement_reflns_used 3732
_cell_measurement_temperature 150
_cell_measurement_theta_max 29.7400
_cell_measurement_theta_min 2.3570
_cell_volume 1603.31(13)
_computing_cell_refinement 'CrystalClear-SM Expert 2.0 r7 (Rigaku, 2011)'
_computing_data_collection 'CrystalClear-SM Expert 2.0 r7 (Rigaku, 2011)'
_computing_data_reduction 'CrystalClear-SM Expert 2.0 r7 (Rigaku, 2011)'
_computing_molecular_graphics 'Olex2 (Dolomanov et al., 2009)'
_computing_publication_material 'Olex2 (Dolomanov et al., 2009)'
_computing_structure_refinement 'ShelXL (Sheldrick, 2015)'
_computing_structure_solution 'ShelXT (Sheldrick, 2015)'
_diffrn_ambient_temperature 150
_diffrn_detector CCD
_diffrn_detector_area_resol_mean 28.5714
_diffrn_detector_type 'Rigaku Saturn724+'
_diffrn_measured_fraction_theta_full 1.000
_diffrn_measured_fraction_theta_max 1.000
_diffrn_measurement_details
;
List of Runs (angles in degrees, time in seconds):

  # Type    Start    End  Width  t~exp~   \w     \q     \k     \f   Frames
#--------------------------------------------------------------------------
  1  \w   -108.00  19.00   0.50    6.00    --  -20.00 -72.00-180.00  254
  2  \w    -35.00  -5.00   0.50    6.00    --  -20.00  72.00 -36.00   60
;
_diffrn_measurement_device 'AFC12 (Right): Kappa 3 circle'
_diffrn_measurement_device_type 'Rigaku Saturn724+ (2x2 bin mode)'
_diffrn_measurement_method 'profile data from \w-scans'
_diffrn_measurement_specimen_support 'Mitegen 50um'
_diffrn_orient_matrix_type 'CrysAlisPro convention (1999,Acta A55,543-557)'
_diffrn_orient_matrix_UB_11 0.0405004000
_diffrn_orient_matrix_UB_12 0.0469037000
_diffrn_orient_matrix_UB_13 0.0097215000
_diffrn_orient_matrix_UB_21 -0.0508558000
_diffrn_orient_matrix_UB_22 0.0379953000
_diffrn_orient_matrix_UB_23 -0.0089578000
_diffrn_orient_matrix_UB_31 -0.0159339000
_diffrn_orient_matrix_UB_32 -0.0021423000
_diffrn_orient_matrix_UB_33 0.0534409000
_diffrn_radiation_collimation 0.3
_diffrn_radiation_monochromator Confocal
_diffrn_radiation_probe x-ray
_diffrn_radiation_type MoK\a
_diffrn_radiation_wavelength 0.71073
_diffrn_reflns_av_R_equivalents 0.0440
_diffrn_reflns_av_unetI/netI 0.0611
_diffrn_reflns_Laue_measured_fraction_full 1.000
_diffrn_reflns_Laue_measured_fraction_max 1.000
_diffrn_reflns_limit_h_max 12
_diffrn_reflns_limit_h_min -8
_diffrn_reflns_limit_k_max 13
_diffrn_reflns_limit_k_min -9
_diffrn_reflns_limit_l_max 15
_diffrn_reflns_limit_l_min -15
_diffrn_reflns_number 4842
_diffrn_reflns_point_group_measured_fraction_full 0.969
_diffrn_reflns_point_group_measured_fraction_max 0.969
_diffrn_reflns_theta_full 24.989
_diffrn_reflns_theta_max 24.989
_diffrn_reflns_theta_min 2.347
_diffrn_source 'Rotating Anode'
_diffrn_source_current 24.0
_diffrn_source_power 1.2
_diffrn_source_target Mo
_diffrn_source_type 'Rotating Anode'
_diffrn_source_voltage 50.0
_exptl_absorpt_coefficient_mu 0.336
_exptl_absorpt_correction_T_max 1.00000
_exptl_absorpt_correction_T_min 0.73434
_exptl_absorpt_correction_type multi-scan
_exptl_absorpt_process_details
;
CrysAlisPro 1.171.39.46 (Rigaku Oxford Diffraction, 2018)
Empirical absorption correction using spherical harmonics,
 implemented in SCALE3 ABSPACK scaling algorithm.
;
_exptl_crystal_colour colourless
_exptl_crystal_colour_primary colourless
_exptl_crystal_density_diffrn 1.336
_exptl_crystal_description block
_exptl_crystal_F_000 684
_exptl_crystal_size_max 0.21
_exptl_crystal_size_mid 0.201
_exptl_crystal_size_min 0.18
_refine_diff_density_max 1.249
_refine_diff_density_min -0.606
_refine_diff_density_rms 0.197
_refine_ls_abs_structure_details
;
 Flack x determined using 899 quotients [(I+)-(I-)]/[(I+)+(I-)]
 (Parsons, Flack and Wagner, Acta Cryst. B69 (2013) 249-259).
;
_refine_ls_abs_structure_Flack -0.07(7)
_refine_ls_extinction_method none
_refine_ls_goodness_of_fit_ref 1.212
_refine_ls_hydrogen_treatment constr
_refine_ls_matrix_type full
_refine_ls_number_parameters 192
_refine_ls_number_reflns 2741
_refine_ls_number_restraints 6
_refine_ls_restrained_S_all 1.218
_refine_ls_R_factor_all 0.0739
_refine_ls_R_factor_gt 0.0622
_refine_ls_shift/su_max 0.000
_refine_ls_shift/su_mean 0.000
_refine_ls_structure_factor_coef Fsqd
_refine_ls_weighting_details 'w=1/[\s^2^(Fo^2^)+(0.1220P)^2^+0.9790P] where P=(Fo^2^+2Fc^2^)/3'
_refine_ls_weighting_scheme calc
_refine_ls_wR_factor_gt 0.1791
_refine_ls_wR_factor_ref 0.2092
_reflns_Friedel_coverage 0.681
_reflns_Friedel_fraction_full 0.927
_reflns_Friedel_fraction_max 0.927
_reflns_number_gt 2511
_reflns_number_total 2741
_reflns_threshold_expression 'I > 2\s(I)'
_cod_data_source_file c9cc03127h2.cif
_cod_data_source_block sjg-dsv-8-24_mo
_cod_database_code 7123486
_shelx_shelxl_version_number 2018/3
_shelx_space_group_comment
;
The symmetry employed for this shelxl refinement is uniquely defined
by the following loop, which should always be used as a source of
symmetry information in preference to the above space-group names.
They are only intended as comments.
;
_shelx_estimated_absorpt_t_max 0.942
_shelx_estimated_absorpt_t_min 0.933
_reflns_odcompleteness_completeness 90.34
_reflns_odcompleteness_iscentric 1
_reflns_odcompleteness_theta 31.11
_olex2_refinement_description
;
1. Fixed Uiso
 At 1.2 times of:
  All C(H) groups, All C(H,H) groups, All N(H) groups
 At 1.5 times of:
  All C(H,H,H) groups
2. Uiso/Uaniso restraints and constraints
Uanis(C14) \\sim Ueq: with sigma of 0.001 and sigma for terminal atoms of 0.001
3.a Ternary CH refined with riding coordinates:
 N1(H1), C9(H9), C12(H12)
3.b Secondary CH2 refined with riding coordinates:
 C10(H10A,H10B), C11(H11A,H11B)
3.c Aromatic/amide H refined with riding coordinates:
 C14(H14), C6(H6), C7(H7), C3(H3), C4(H4), C15(H15), C16(H16)
3.d Idealised Me refined as rotating group:
 C8(H8A,H8B,H8C), C1(H1A,H1B,H1C)
;
_olex2_submission_special_instructions 'No special instructions were received'
_oxdiff_exptl_absorpt_empirical_details
;
Empirical correction (ABSPACK) includes:
- Absorption correction using spherical harmonics
- Frame scaling
- Detector area scaling
;
_oxdiff_exptl_absorpt_empirical_full_max 1.461
_oxdiff_exptl_absorpt_empirical_full_min 0.825

loop_
_space_group_symop_operation_xyz
'x, y, z'
'-x+1/2, -y, z+1/2'
'-x, y+1/2, -z+1/2'
'x+1/2, -y+1/2, -z'

loop_
_atom_site_label
_atom_site_type_symbol
_atom_site_fract_x
_atom_site_fract_y
_atom_site_fract_z
_atom_site_U_iso_or_equiv
_atom_site_adp_type
_atom_site_occupancy
_atom_site_site_symmetry_order
_atom_site_calc_flag
_atom_site_refinement_flags_posn
_atom_site_refinement_flags_adp
S1 S -0.76604(15) -0.54294(13) -0.34029(12) 0.0187(5) Uani 1 1 d . .
S2 S -0.3037(2) -0.5695(2) -0.2444(2) 0.0498(7) Uani 1 1 d . .
O1 O -0.8508(4) -0.5375(4) -0.4270(3) 0.0240(11) Uani 1 1 d . .
O2 O -0.7128(5) -0.4393(4) -0.2991(4) 0.0245(11) Uani 1 1 d . .
C14 C -0.4014(5) -0.5205(4) -0.4299(4) 0.0081(11) Uani 1 1 d . U
H14 H -0.454922 -0.514755 -0.488847 0.010 Uiso 1 1 calc R .
C2 C -0.9639(7) -0.7300(6) -0.0772(6) 0.0226(15) Uani 1 1 d . .
C6 C -0.9452(6) -0.6854(6) -0.2589(5) 0.0218(14) Uani 1 1 d . .
H6 H -0.973653 -0.694432 -0.328314 0.026 Uiso 1 1 calc R .
N1 N -0.6473(5) -0.6226(5) -0.3762(4) 0.0188(12) Uani 1 1 d . .
H1 H -0.604093 -0.573309 -0.428566 0.023 Uiso 1 1 calc R .
C7 C -1.0042(7) -0.7436(6) -0.1793(6) 0.0252(16) Uani 1 1 d . .
H7 H -1.072592 -0.793170 -0.194334 0.030 Uiso 1 1 calc R .
C3 C -0.8646(7) -0.6545(6) -0.0568(5) 0.0251(16) Uani 1 1 d . .
H3 H -0.837481 -0.643665 0.012806 0.030 Uiso 1 1 calc R .
C4 C -0.8053(6) -0.5955(6) -0.1359(5) 0.0206(14) Uani 1 1 d . .
H4 H -0.739073 -0.543494 -0.121000 0.025 Uiso 1 1 calc R .
C9 C -0.6743(7) -0.7296(5) -0.4381(5) 0.0213(15) Uani 1 1 d . .
H9 H -0.753110 -0.766411 -0.411656 0.026 Uiso 1 1 calc R .
C8 C -0.6876(7) -0.7048(7) -0.5540(5) 0.0277(16) Uani 1 1 d . .
H8A H -0.764258 -0.660057 -0.566024 0.041 Uiso 1 1 calc GR .
H8B H -0.693012 -0.776721 -0.592267 0.041 Uiso 1 1 calc GR .
H8C H -0.614004 -0.661649 -0.577937 0.041 Uiso 1 1 calc GR .
C10 C -0.5591(7) -0.8038(6) -0.4103(6) 0.0252(16) Uani 1 1 d . .
H10A H -0.579579 -0.885727 -0.416657 0.030 Uiso 1 1 calc R .
H10B H -0.486817 -0.786096 -0.456192 0.030 Uiso 1 1 calc R .
C12 C -0.5451(6) -0.6423(6) -0.2980(5) 0.0199(15) Uani 1 1 d . .
H12 H -0.574163 -0.616956 -0.227840 0.024 Uiso 1 1 calc R .
C1 C -1.0266(8) -0.7922(7) 0.0120(6) 0.0361(19) Uani 1 1 d . .
H1A H -1.081783 -0.739510 0.049656 0.054 Uiso 1 1 calc GR .
H1B H -0.961913 -0.821697 0.059188 0.054 Uiso 1 1 calc GR .
H1C H -1.076779 -0.855640 -0.015253 0.054 Uiso 1 1 calc GR .
C13 C -0.4269(6) -0.5788(6) -0.3278(5) 0.0221(15) Uani 1 1 d . .
C5 C -0.8443(6) -0.6136(5) -0.2375(5) 0.0165(13) Uani 1 1 d . .
C11 C -0.5294(7) -0.7733(6) -0.2993(5) 0.0268(17) Uani 1 1 d . .
H11A H -0.442242 -0.795677 -0.280759 0.032 Uiso 1 1 calc R .
H11B H -0.589086 -0.810360 -0.250806 0.032 Uiso 1 1 calc R .
C15 C -0.2712(8) -0.4740(7) -0.4158(8) 0.045(2) Uani 1 1 d . .
H15 H -0.230198 -0.432294 -0.469201 0.054 Uiso 1 1 calc R .
C16 C -0.2156(8) -0.4938(7) -0.3252(9) 0.049(3) Uani 1 1 d . .
H16 H -0.133515 -0.467156 -0.308376 0.059 Uiso 1 1 calc R .

loop_
_atom_site_aniso_label
_atom_site_aniso_U_11
_atom_site_aniso_U_22
_atom_site_aniso_U_33
_atom_site_aniso_U_23
_atom_site_aniso_U_13
_atom_site_aniso_U_12
S1 0.0181(8) 0.0179(8) 0.0201(8) 0.0024(6) 0.0010(7) 0.0009(7)
S2 0.0389(12) 0.0529(14) 0.0578(15) -0.0119(12) -0.0064(11) -0.0029(10)
O1 0.023(2) 0.029(2) 0.020(2) 0.004(2) -0.002(2) 0.003(2)
O2 0.027(3) 0.016(2) 0.031(3) -0.0008(19) 0.000(2) -0.002(2)
C14 0.0054(15) 0.0067(15) 0.0122(15) 0.0020(12) 0.0012(12) -0.0012(12)
C2 0.022(4) 0.020(3) 0.025(4) -0.001(3) 0.009(3) 0.001(3)
C6 0.021(3) 0.026(3) 0.018(3) 0.000(3) -0.002(3) 0.002(3)
N1 0.018(3) 0.021(3) 0.017(3) -0.003(2) -0.001(2) 0.001(2)
C7 0.019(3) 0.023(3) 0.034(4) -0.001(3) 0.000(3) -0.008(3)
C3 0.026(4) 0.028(4) 0.021(3) -0.003(3) 0.003(3) 0.001(3)
C4 0.017(3) 0.024(3) 0.021(3) -0.002(3) 0.004(3) -0.001(3)
C9 0.025(4) 0.016(3) 0.023(3) -0.004(3) 0.000(3) -0.001(3)
C8 0.027(4) 0.031(4) 0.025(4) -0.004(3) 0.000(3) 0.000(3)
C10 0.027(4) 0.019(3) 0.030(4) 0.000(3) -0.001(3) 0.004(3)
C12 0.014(3) 0.020(3) 0.025(3) 0.001(3) -0.002(3) 0.000(3)
C1 0.036(4) 0.037(4) 0.035(4) -0.004(4) 0.016(4) -0.015(4)
C13 0.017(3) 0.024(3) 0.026(3) -0.003(3) 0.001(3) 0.006(3)
C5 0.014(3) 0.016(3) 0.019(3) 0.002(3) 0.006(3) 0.004(3)
C11 0.027(4) 0.021(3) 0.032(4) 0.007(3) 0.002(3) 0.003(3)
C15 0.031(4) 0.027(4) 0.076(6) 0.010(4) 0.015(5) -0.006(4)
C16 0.021(4) 0.032(4) 0.095(8) -0.015(5) 0.002(5) -0.004(4)

loop_
_atom_type_symbol
_atom_type_description
_atom_type_scat_dispersion_real
_atom_type_scat_dispersion_imag
_atom_type_scat_source
C C 0.0033 0.0016 'International Tables Vol C Tables 4.2.6.8 and 6.1.1.4'
H H 0.0000 0.0000 'International Tables Vol C Tables 4.2.6.8 and 6.1.1.4'
N N 0.0061 0.0033 'International Tables Vol C Tables 4.2.6.8 and 6.1.1.4'
O O 0.0106 0.0060 'International Tables Vol C Tables 4.2.6.8 and 6.1.1.4'
S S 0.1246 0.1234 'International Tables Vol C Tables 4.2.6.8 and 6.1.1.4'

loop_
_geom_angle_atom_site_label_1
_geom_angle_atom_site_label_2
_geom_angle_atom_site_label_3
_geom_angle
O1 S1 O2 119.6(3)
O1 S1 N1 106.7(3)
O1 S1 C5 108.0(3)
O2 S1 N1 106.6(3)
O2 S1 C5 107.7(3)
N1 S1 C5 107.7(3)
C16 S2 C13 94.0(4)
C15 C14 C13 103.0(6)
C7 C2 C3 118.7(6)
C7 C2 C1 121.7(7)
C3 C2 C1 119.5(7)
C7 C6 C5 120.1(6)
C9 N1 S1 118.5(5)
C12 N1 S1 117.1(4)
C12 N1 C9 111.3(5)
C6 C7 C2 120.3(6)
C4 C3 C2 121.3(7)
C3 C4 C5 118.8(6)
N1 C9 C8 111.9(6)
N1 C9 C10 101.3(5)
C8 C9 C10 114.0(6)
C11 C10 C9 104.6(6)
N1 C12 C13 110.7(5)
N1 C12 C11 102.9(5)
C13 C12 C11 113.6(6)
C14 C13 S2 112.7(5)
C14 C13 C12 126.6(6)
C12 C13 S2 120.7(5)
C6 C5 S1 119.8(5)
C6 C5 C4 120.6(6)
C4 C5 S1 119.6(5)
C10 C11 C12 103.0(6)
C16 C15 C14 116.9(7)
C15 C16 S2 113.3(6)

loop_
_geom_bond_atom_site_label_1
_geom_bond_atom_site_label_2
_geom_bond_distance
S1 O1 1.435(5)
S1 O2 1.442(5)
S1 N1 1.635(6)
S1 C5 1.769(6)
S2 C13 1.695(7)
S2 C16 1.657(10)
C14 C13 1.508(8)
C14 C15 1.495(10)
C2 C7 1.392(10)
C2 C3 1.400(10)
C2 C1 1.515(10)
C6 C7 1.382(10)
C6 C5 1.389(9)
N1 C9 1.514(8)
N1 C12 1.497(8)
C3 C4 1.384(9)
C4 C5 1.389(9)
C9 C8 1.528(9)
C9 C10 1.543(10)
C10 C11 1.506(10)
C12 C13 1.508(9)
C12 C11 1.547(9)
C15 C16 1.328(13)
